data_2206375
loop_
_publ_author_name
'Yang, Yu-Min'

_publ_section_title
;(<i>meso</i>-5,5,7,12,12,14-Hexamethyl-1,4,8,11-tetraazacyclotetradecane)zinc(II)
 diperchlorate
;
_journal_coeditor_code CF6445
_journal_issue 8
_journal_name_full 'Acta Crystallographica Section E'
_journal_page_first m1618
_journal_page_last m1619
_journal_paper_doi 10.1107/S1600536805023317
_journal_volume 61
_journal_year 2005
_chemical_formula_iupac '[Zn (C16 H32 N4)] (Cl O4)2'
_chemical_formula_moiety 'C16 H32 N4 Zn 2+, 2Cl O4 -'
_chemical_formula_sum 'C16 H32 Cl2 N4 O8 Zn'
_chemical_formula_weight 544.74
_chemical_name_systematic
;
(meso-5,5,7,12,12,14-Hexamethyl-1,4,8,11-tetraazacyclotetradecane)zinc(II)
diperchlorate
;
_space_group_IT_number 14
_symmetry_cell_setting monoclinic
_symmetry_space_group_name_Hall '-P 2ybc'
_symmetry_space_group_name_H-M 'P 1 21/c 1'
_atom_sites_solution_hydrogens geom
_atom_sites_solution_primary direct
_atom_sites_solution_secondary difmap
_audit_creation_method SHELXL-97
_cell_angle_alpha 90.00
_cell_angle_beta 111.71(3)
_cell_angle_gamma 90.00
_cell_formula_units_Z 2
_cell_length_a 10.323(2)
_cell_length_b 10.630(2)
_cell_length_c 11.018(2)
_cell_measurement_reflns_used 1989
_cell_measurement_temperature 293(2)
_cell_measurement_theta_max 27.51
_cell_measurement_theta_min 4.76
_cell_volume 1123.3(4)
_computing_cell_refinement 'SAINT (Siemens, 1996)'
_computing_data_collection 'SMART (Siemens, 1996)'
_computing_data_reduction SAINT
_computing_molecular_graphics 'SHELXTL (Sheldrick, 1997b)'
_computing_publication_material SHELXTL
_computing_structure_refinement 'SHELXL97 (Sheldrick, 1997a)'
_computing_structure_solution 'SHELXS97 (Sheldrick, 1997a)'
_diffrn_ambient_temperature 293(2)
_diffrn_measured_fraction_theta_full 0.955
_diffrn_measured_fraction_theta_max 0.955
_diffrn_measurement_device_type 'Bruker SMART CCD area-detector'
_diffrn_measurement_method '\f and \w'
_diffrn_radiation_monochromator graphite
_diffrn_radiation_source 'fine-focus sealed tube'
_diffrn_radiation_type MoK\a
_diffrn_radiation_wavelength 0.71073
_diffrn_reflns_av_R_equivalents 0.0235
_diffrn_reflns_av_sigmaI/netI 0.0254
_diffrn_reflns_limit_h_max 12
_diffrn_reflns_limit_h_min -13
_diffrn_reflns_limit_k_max 13
_diffrn_reflns_limit_k_min -13
_diffrn_reflns_limit_l_max 14
_diffrn_reflns_limit_l_min -14
_diffrn_reflns_number 9499
_diffrn_reflns_theta_full 28.19
_diffrn_reflns_theta_max 28.19
_diffrn_reflns_theta_min 2.12
_diffrn_standards_number 0
_exptl_absorpt_coefficient_mu 1.382
_exptl_absorpt_correction_T_max 0.6253
_exptl_absorpt_correction_T_min 0.5801
_exptl_absorpt_correction_type multi-scan
_exptl_absorpt_process_details '(SADABS; Sheldrick, 1996)'
_exptl_crystal_colour colorless
_exptl_crystal_density_diffrn 1.622
_exptl_crystal_density_method 'not measured'
_exptl_crystal_description prism
_exptl_crystal_F_000 568
_exptl_crystal_size_max 0.45
_exptl_crystal_size_mid 0.35
_exptl_crystal_size_min 0.35
_refine_diff_density_max 0.435
_refine_diff_density_min -0.454
_refine_ls_extinction_method none
_refine_ls_goodness_of_fit_ref 1.144
_refine_ls_hydrogen_treatment mixed
_refine_ls_matrix_type full
_refine_ls_number_parameters 148
_refine_ls_number_reflns 2645
_refine_ls_number_restraints 0
_refine_ls_restrained_S_all 1.144
_refine_ls_R_factor_all 0.0478
_refine_ls_R_factor_gt 0.0441
_refine_ls_shift/su_max 0.029
_refine_ls_shift/su_mean 0.004
_refine_ls_structure_factor_coef Fsqd
_refine_ls_weighting_details 'w = 1/[\s^2^(Fo^2^)+(0.0422P)^2^+1.108P] where P = (Fo^2^+2Fc^2^)/3'
_refine_ls_weighting_scheme calc
_refine_ls_wR_factor_gt 0.1063
_refine_ls_wR_factor_ref 0.1086
_reflns_number_gt 2448
_reflns_number_total 2645
_reflns_threshold_expression I>2\s(I)
_cod_data_source_file cf6445.cif
_cod_data_source_block I
_cod_original_sg_symbol_H-M 'P 21/c'
_cod_database_code 2206375
_cod_database_fobs_code 2206375

loop_
_symmetry_equiv_pos_as_xyz
'x, y, z'
'-x, y+1/2, -z+1/2'
'-x, -y, -z'
'x, -y-1/2, z-1/2'

loop_
_atom_site_label
_atom_site_fract_x
_atom_site_fract_y
_atom_site_fract_z
_atom_site_U_iso_or_equiv
_atom_site_adp_type
_atom_site_calc_flag
_atom_site_refinement_flags
_atom_site_occupancy
_atom_site_type_symbol
Zn1 1.0000 1.0000 0.0000 0.02845(14) Uani d S 1 Zn
N1 0.8630(2) 0.9560(2) 0.0833(2) 0.0253(4) Uani d . 1 N
H1 0.831(3) 1.030(3) 0.102(3) 0.030 Uiso calc . 1 H
N2 1.1395(2) 0.9994(2) 0.1803(2) 0.0307(5) Uani d . 1 N
C5 0.7367(3) 0.8844(2) -0.0014(2) 0.0282(5) Uani d . 1 C
C4 0.9447(3) 0.8970(3) 0.2103(2) 0.0360(6) Uani d . 1 C
H4A 0.9701 0.8118 0.1967 0.043 Uiso calc R 1 H
H4B 0.8895 0.8936 0.2649 0.043 Uiso calc R 1 H
C6 0.6603(3) 0.9678(3) -0.1193(3) 0.0341(6) Uani d . 1 C
H6A 0.5703 0.9295 -0.1665 0.041 Uiso calc R 1 H
H6B 0.6425 1.0480 -0.0865 0.041 Uiso calc R 1 H
C7 0.6386(3) 0.8619(3) 0.0722(3) 0.0446(7) Uani d . 1 C
H7A 0.6803 0.8026 0.1415 0.067 Uiso calc R 1 H
H7B 0.5515 0.8291 0.0130 0.067 Uiso calc R 1 H
H7C 0.6225 0.9399 0.1083 0.067 Uiso calc R 1 H
C2 1.2719(3) 1.0060(2) 0.2161(3) 0.0312(5) Uani d . 1 C
C3 1.0735(3) 0.9742(3) 0.2756(3) 0.0410(7) Uani d . 1 C
H3A 1.0492 1.0529 0.3065 0.049 Uiso calc R 1 H
H3B 1.1377 0.9290 0.3500 0.049 Uiso calc R 1 H
C8 0.7782(3) 0.7596(3) -0.0438(3) 0.0411(7) Uani d . 1 C
H8A 0.8496 0.7735 -0.0786 0.062 Uiso calc R 1 H
H8B 0.6984 0.7221 -0.1097 0.062 Uiso calc R 1 H
H8C 0.8128 0.7042 0.0301 0.062 Uiso calc R 1 H
C1 1.3718(3) 0.9849(3) 0.3530(3) 0.0471(8) Uani d . 1 C
H1A 1.3613 1.0506 0.4084 0.071 Uiso calc R 1 H
H1B 1.4655 0.9853 0.3548 0.071 Uiso calc R 1 H
H1C 1.3527 0.9051 0.3837 0.071 Uiso calc R 1 H
Cl1 0.24339(9) 0.83322(7) 0.64896(8) 0.0442(2) Uani d . 1 Cl
O1 0.2452(4) 0.9624(3) 0.6160(3) 0.0821(10) Uani d . 1 O
O2 0.2126(4) 0.8209(3) 0.7643(3) 0.0804(10) Uani d . 1 O
O3 0.1423(3) 0.7649(3) 0.5451(3) 0.0793(9) Uani d . 1 O
O4 0.3757(3) 0.7793(3) 0.6711(4) 0.0886(10) Uani d . 1 O

loop_
_atom_site_aniso_label
_atom_site_aniso_U_11
_atom_site_aniso_U_22
_atom_site_aniso_U_33
_atom_site_aniso_U_12
_atom_site_aniso_U_13
_atom_site_aniso_U_23
Zn1 0.0230(2) 0.0394(3) 0.0213(2) -0.00401(16) 0.00622(16) 0.00037(16)
N1 0.0217(10) 0.0288(10) 0.0253(10) -0.0001(8) 0.0087(8) -0.0013(8)
N2 0.0251(11) 0.0431(12) 0.0214(10) -0.0043(9) 0.0057(8) -0.0005(8)
C5 0.0229(11) 0.0319(12) 0.0288(12) -0.0034(9) 0.0083(9) -0.0004(10)
C4 0.0328(14) 0.0496(16) 0.0262(12) -0.0033(12) 0.0117(11) 0.0063(11)
C6 0.0204(12) 0.0429(14) 0.0368(14) 0.0011(10) 0.0079(10) 0.0032(11)
C7 0.0323(15) 0.0607(19) 0.0450(17) -0.0127(14) 0.0192(13) 0.0019(14)
C2 0.0285(13) 0.0320(13) 0.0276(13) 0.0001(10) 0.0039(10) 0.0012(10)
C3 0.0350(15) 0.0658(19) 0.0205(12) -0.0076(13) 0.0085(11) -0.0021(12)
C8 0.0513(18) 0.0288(13) 0.0414(16) -0.0021(12) 0.0151(14) -0.0040(11)
C1 0.0319(15) 0.067(2) 0.0304(14) 0.0007(14) -0.0028(12) 0.0033(13)
Cl1 0.0552(5) 0.0368(4) 0.0470(4) -0.0030(3) 0.0264(3) 0.0025(3)
O1 0.140(3) 0.0407(14) 0.082(2) 0.0018(16) 0.061(2) 0.0120(14)
O2 0.139(3) 0.0580(16) 0.0692(18) 0.0010(17) 0.068(2) 0.0059(14)
O3 0.080(2) 0.083(2) 0.0591(17) -0.0234(16) 0.0065(15) 0.0064(15)
O4 0.0564(17) 0.072(2) 0.142(3) 0.0001(15) 0.042(2) -0.009(2)

loop_
_atom_type_symbol
_atom_type_description
_atom_type_scat_dispersion_real
_atom_type_scat_dispersion_imag
_atom_type_scat_source
C C 0.0033 0.0016 'International Tables Vol C Tables 4.2.6.8 and 6.1.1.4'
H H 0.0000 0.0000 'International Tables Vol C Tables 4.2.6.8 and 6.1.1.4'
N N 0.0061 0.0033 'International Tables Vol C Tables 4.2.6.8 and 6.1.1.4'
O O 0.0106 0.0060 'International Tables Vol C Tables 4.2.6.8 and 6.1.1.4'
Cl Cl 0.1484 0.1585 'International Tables Vol C Tables 4.2.6.8 and 6.1.1.4'
Zn Zn 0.2839 1.4301 'International Tables Vol C Tables 4.2.6.8 and 6.1.1.4'

loop_
_geom_angle_atom_site_label_1
_geom_angle_atom_site_label_2
_geom_angle_atom_site_label_3
_geom_angle_site_symmetry_1
_geom_angle_site_symmetry_3
_geom_angle
N2 Zn1 N2 . 3_775 180.0
N2 Zn1 N1 . 3_775 94.91(9)
N2 Zn1 N1 3_775 3_775 85.09(9)
N2 Zn1 N1 . . 85.09(9)
N2 Zn1 N1 3_775 . 94.91(9)
N1 Zn1 N1 3_775 . 180.0
C4 N1 C5 . . 115.7(2)
C4 N1 Zn1 . . 106.25(15)
C5 N1 Zn1 . . 115.57(15)
C4 N1 H1 . . 102(2)
C5 N1 H1 . . 108(2)
Zn1 N1 H1 . . 108(2)
C2 N2 C3 . . 121.0(2)
C2 N2 Zn1 . . 127.51(19)
C3 N2 Zn1 . . 111.09(17)
N1 C5 C8 . . 110.8(2)
N1 C5 C6 . . 106.9(2)
C8 C5 C6 . . 111.1(2)
N1 C5 C7 . . 110.0(2)
C8 C5 C7 . . 110.1(2)
C6 C5 C7 . . 107.8(2)
N1 C4 C3 . . 108.4(2)
N1 C4 H4A . . 110.0
C3 C4 H4A . . 110.0
N1 C4 H4B . . 110.0
C3 C4 H4B . . 110.0
H4A C4 H4B . . 108.4
C2 C6 C5 3_775 . 118.8(2)
C2 C6 H6A 3_775 . 107.6
C5 C6 H6A . . 107.6
C2 C6 H6B 3_775 . 107.6
C5 C6 H6B . . 107.6
H6A C6 H6B . . 107.1
C5 C7 H7A . . 109.5
C5 C7 H7B . . 109.5
H7A C7 H7B . . 109.5
C5 C7 H7C . . 109.5
H7A C7 H7C . . 109.5
H7B C7 H7C . . 109.5
N2 C2 C1 . . 124.2(3)
N2 C2 C6 . 3_775 121.2(2)
C1 C2 C6 . 3_775 114.5(2)
N2 C3 C4 . . 108.6(2)
N2 C3 H3A . . 110.0
C4 C3 H3A . . 110.0
N2 C3 H3B . . 110.0
C4 C3 H3B . . 110.0
H3A C3 H3B . . 108.3
C5 C8 H8A . . 109.5
C5 C8 H8B . . 109.5
H8A C8 H8B . . 109.5
C5 C8 H8C . . 109.5
H8A C8 H8C . . 109.5
H8B C8 H8C . . 109.5
C2 C1 H1A . . 109.5
C2 C1 H1B . . 109.5
H1A C1 H1B . . 109.5
C2 C1 H1C . . 109.5
H1A C1 H1C . . 109.5
H1B C1 H1C . . 109.5
O4 Cl1 O1 . . 109.4(2)
O4 Cl1 O2 . . 109.1(2)
O1 Cl1 O2 . . 110.12(17)
O4 Cl1 O3 . . 107.7(2)
O1 Cl1 O3 . . 111.2(2)
O2 Cl1 O3 . . 109.2(2)

loop_
_geom_bond_atom_site_label_1
_geom_bond_atom_site_label_2
_geom_bond_site_symmetry_2
_geom_bond_distance
Zn1 N2 . 1.976(2)
Zn1 N2 3_775 1.976(2)
Zn1 N1 3_775 2.005(2)
Zn1 N1 . 2.005(2)
N1 C4 . 1.480(3)
N1 C5 . 1.501(3)
N1 H1 . 0.85(3)
N2 C2 . 1.276(4)
N2 C3 . 1.472(3)
C5 C8 . 1.520(4)
C5 C6 . 1.529(4)
C5 C7 . 1.532(4)
C4 C3 . 1.501(4)
C4 H4A . 0.970
C4 H4B . 0.970
C6 C2 3_775 1.502(4)
C6 H6A . 0.970
C6 H6B . 0.970
C7 H7A . 0.960
C7 H7B . 0.960
C7 H7C . 0.960
C2 C1 . 1.497(4)
C2 C6 3_775 1.502(4)
C3 H3A . 0.970
C3 H3B . 0.970
C8 H8A . 0.960
C8 H8B . 0.960
C8 H8C . 0.960
C1 H1A . 0.960
C1 H1B . 0.960
C1 H1C . 0.960
Cl1 O4 . 1.417(3)
Cl1 O1 . 1.423(3)
Cl1 O2 . 1.426(3)
Cl1 O3 . 1.429(3)

loop_
_geom_torsion_atom_site_label_1
_geom_torsion_atom_site_label_2
_geom_torsion_atom_site_label_3
_geom_torsion_atom_site_label_4
_geom_torsion_site_symmetry_1
_geom_torsion_site_symmetry_4
_geom_torsion
N2 Zn1 N1 C4 . . -23.61(17)
N2 Zn1 N1 C4 3_775 . 156.39(17)
N2 Zn1 N1 C5 . . -153.35(18)
N2 Zn1 N1 C5 3_775 . 26.65(18)
N1 Zn1 N2 C2 3_775 . -9.4(2)
N1 Zn1 N2 C2 . . 170.6(2)
N1 Zn1 N2 C3 3_775 . 177.67(19)
N1 Zn1 N2 C3 . . -2.33(19)
C4 N1 C5 C8 . . -64.7(3)
Zn1 N1 C5 C8 . . 60.3(2)
C4 N1 C5 C6 . . 174.1(2)
Zn1 N1 C5 C6 . . -60.9(2)
C4 N1 C5 C7 . . 57.3(3)
Zn1 N1 C5 C7 . . -177.70(18)
C5 N1 C4 C3 . . 174.5(2)
Zn1 N1 C4 C3 . . 44.8(3)
N1 C5 C6 C2 . 3_775 67.7(3)
C8 C5 C6 C2 . 3_775 -53.3(3)
C7 C5 C6 C2 . 3_775 -174.1(2)
C3 N2 C2 C1 . . 2.3(4)
Zn1 N2 C2 C1 . . -170.0(2)
C3 N2 C2 C6 . 3_775 -179.7(3)
Zn1 N2 C2 C6 . 3_775 8.0(4)
C2 N2 C3 C4 . . -145.7(3)
Zn1 N2 C3 C4 . . 27.7(3)
N1 C4 C3 N2 . . -48.2(3)
